data_4336132
loop_
_publ_author_name
'Taka-aki Okamura'
'Junko Nakagawa'

_publ_section_title
;
 Contribution of Intramolecular NH...O Hydrogen Bonds to
 Magnesium-Carboxylate Bonds
;
_journal_name_full 'Inorganic Chemistry'
_journal_page_first 10812
_journal_page_last 10824
_journal_paper_doi 10.1021/ic400671v
_journal_volume 52
_journal_year 2013
_chemical_formula_moiety 'C18 H24 N2 Mg O10 '
_chemical_formula_sum 'C18 H24 Mg N2 O10'
_chemical_formula_weight 452.70
_chemical_name_systematic
; 
[Mg(O2C-2-CH3CONHC6H4)2(H2O)4]
;
_space_group_IT_number 2
_symmetry_cell_setting triclinic
_symmetry_Int_Tables_number 2
_symmetry_space_group_name_Hall '-P 1'
_symmetry_space_group_name_H-M 'P -1'
_atom_sites_solution_hydrogens geom
_atom_sites_solution_primary direct
_atom_sites_solution_secondary difmap
_audit_creation_date 'Mon Jun 26 11:07:07 2006'
_audit_creation_method SHELXL-97
_cell_angle_alpha 111.785(2)
_cell_angle_beta 102.010(3)
_cell_angle_gamma 95.572(3)
_cell_formula_units_Z 1
_cell_length_a 6.7274(9)
_cell_length_b 9.0901(10)
_cell_length_c 9.8652(12)
_cell_measurement_reflns_used 2800
_cell_measurement_temperature 200
_cell_measurement_theta_max 27.5
_cell_measurement_theta_min 3.2
_cell_volume 537.75(11)
_computing_structure_refinement 'SHELXL-97 (Sheldrick, 2008)'
_computing_structure_solution 'SIR92 (Altomare et al., 1994)'
_diffrn_ambient_temperature 200
_diffrn_detector_area_resol_mean 10.00
_diffrn_measured_fraction_theta_full 0.997
_diffrn_measured_fraction_theta_max 0.997
_diffrn_measurement_device_type 'Rigaku RAXIS-RAPID Imaging Plate'
_diffrn_measurement_method \w
_diffrn_radiation_monochromator graphite
_diffrn_radiation_source 'fine-focus sealed tube'
_diffrn_radiation_type MoK\a
_diffrn_radiation_wavelength 0.71075
_diffrn_reflns_av_R_equivalents 0.0619
_diffrn_reflns_av_sigmaI/netI 0.0659
_diffrn_reflns_limit_h_max 7
_diffrn_reflns_limit_h_min -7
_diffrn_reflns_limit_k_max 10
_diffrn_reflns_limit_k_min -9
_diffrn_reflns_limit_l_max 11
_diffrn_reflns_limit_l_min -11
_diffrn_reflns_number 4111
_diffrn_reflns_theta_full 24.98
_diffrn_reflns_theta_max 24.98
_diffrn_reflns_theta_min 3.15
_exptl_absorpt_coefficient_mu 0.140
_exptl_absorpt_correction_T_max 0.986
_exptl_absorpt_correction_T_min 0.975
_exptl_absorpt_correction_type multi-scan
_exptl_absorpt_process_details '(Higashi, 1995)'
_exptl_crystal_colour colorless
_exptl_crystal_density_diffrn 1.398
_exptl_crystal_description platelet
_exptl_crystal_F_000 238
_exptl_crystal_size_max 0.200
_exptl_crystal_size_mid 0.150
_exptl_crystal_size_min 0.100
_refine_diff_density_max 0.288
_refine_diff_density_min -0.453
_refine_diff_density_rms 0.067
_refine_ls_extinction_method none
_refine_ls_goodness_of_fit_ref 1.131
_refine_ls_hydrogen_treatment mixed
_refine_ls_matrix_type full
_refine_ls_number_parameters 158
_refine_ls_number_reflns 1882
_refine_ls_number_restraints 0
_refine_ls_restrained_S_all 1.131
_refine_ls_R_factor_all 0.0707
_refine_ls_R_factor_gt 0.0543
_refine_ls_shift/su_max 0.000
_refine_ls_shift/su_mean 0.000
_refine_ls_structure_factor_coef Fsqd
_refine_ls_weighting_details 'calc w=1/[\s^2^(Fo^2^)+(0.0775P)^2^+0.1220P] where P=(Fo^2^+2Fc^2^)/3'
_refine_ls_weighting_scheme calc
_refine_ls_wR_factor_gt 0.1374
_refine_ls_wR_factor_ref 0.1618
_reflns_number_gt 1430
_reflns_number_total 1882
_reflns_threshold_expression I>2\s(I)
_cod_data_source_file ic400671v_si_002_1.cif
_cod_data_source_block 1
_cod_database_code 4336132

loop_
_symmetry_equiv_pos_as_xyz
'x, y, z'
'-x, -y, -z'

loop_
_atom_site_label
_atom_site_type_symbol
_atom_site_fract_x
_atom_site_fract_y
_atom_site_fract_z
_atom_site_U_iso_or_equiv
_atom_site_adp_type
_atom_site_occupancy
_atom_site_symmetry_multiplicity
_atom_site_calc_flag
_atom_site_refinement_flags
Mg1 Mg 0.0000 0.5000 0.5000 0.0297(4) Uani 1 2 d S
O1 O 0.0537(3) -0.0603(2) 0.7522(2) 0.0451(6) Uani 1 1 d .
O2 O 0.1158(3) 0.3742(2) 0.3207(2) 0.0362(5) Uani 1 1 d .
H9 H 0.093(5) 0.273(4) 0.302(3) 0.043 Uiso 1 1 d .
H10 H 0.244(5) 0.398(4) 0.318(3) 0.043 Uiso 1 1 d .
O3 O 0.2395(3) 0.6986(2) 0.5662(2) 0.0353(5) Uani 1 1 d .
H11 H 0.220(5) 0.784(4) 0.633(4) 0.042 Uiso 1 1 d .
H12 H 0.348(5) 0.662(4) 0.614(3) 0.042 Uiso 1 1 d .
O11 O 0.1760(3) 0.4059(2) 0.6352(2) 0.0336(5) Uani 1 1 d .
O12 O 0.4913(3) 0.5441(2) 0.6830(2) 0.0369(5) Uani 1 1 d .
N1 N 0.1228(3) 0.1854(3) 0.7429(3) 0.0323(6) Uani 1 1 d .
H1 H 0.075(4) 0.246(3) 0.696(3) 0.039 Uiso 1 1 d .
C1 C 0.3694(4) 0.4405(3) 0.6972(3) 0.0280(6) Uani 1 1 d .
C11 C 0.4569(4) 0.3556(3) 0.7955(3) 0.0288(6) Uani 1 1 d .
C12 C 0.3362(4) 0.2347(3) 0.8186(3) 0.0303(6) Uani 1 1 d .
C13 C 0.4291(4) 0.1723(3) 0.9203(3) 0.0368(7) Uani 1 1 d .
H2 H 0.3485 0.0933 0.9385 0.044 Uiso 1 1 calc R
C14 C 0.6370(4) 0.2244(3) 0.9945(3) 0.0398(7) Uani 1 1 d .
H3 H 0.6985 0.1790 1.0616 0.048 Uiso 1 1 calc R
C15 C 0.7568(4) 0.3413(3) 0.9726(3) 0.0399(7) Uani 1 1 d .
H4 H 0.8996 0.3772 1.0245 0.048 Uiso 1 1 calc R
C16 C 0.6651(4) 0.4055(3) 0.8735(3) 0.0355(7) Uani 1 1 d .
H5 H 0.7472 0.4862 0.8583 0.043 Uiso 1 1 calc R
C17 C -0.0044(4) 0.0467(3) 0.7124(3) 0.0339(6) Uani 1 1 d .
C18 C -0.2241(4) 0.0266(3) 0.6252(3) 0.0390(7) Uani 1 1 d .
H6 H -0.2619 -0.0760 0.5360 0.047 Uiso 1 1 calc R
H7 H -0.2368 0.1158 0.5928 0.047 Uiso 1 1 calc R
H8 H -0.3169 0.0270 0.6898 0.047 Uiso 1 1 calc R

loop_
_atom_site_aniso_label
_atom_site_aniso_U_11
_atom_site_aniso_U_22
_atom_site_aniso_U_33
_atom_site_aniso_U_23
_atom_site_aniso_U_13
_atom_site_aniso_U_12
Mg1 0.0218(7) 0.0285(7) 0.0399(7) 0.0205(6) 0.0002(5) -0.0005(5)
O1 0.0432(12) 0.0311(11) 0.0605(13) 0.0251(10) 0.0034(10) 0.0003(9)
O2 0.0261(10) 0.0339(11) 0.0511(12) 0.0225(10) 0.0078(9) 0.0004(9)
O3 0.0272(10) 0.0326(10) 0.0459(12) 0.0214(9) 0.0009(9) 0.0003(8)
O11 0.0249(10) 0.0333(10) 0.0431(11) 0.0231(9) -0.0020(8) 0.0000(8)
O12 0.0244(10) 0.0434(11) 0.0500(11) 0.0311(10) 0.0035(9) 0.0022(8)
N1 0.0275(12) 0.0289(12) 0.0421(13) 0.0202(11) 0.0027(10) 0.0020(10)
C1 0.0243(13) 0.0269(13) 0.0308(13) 0.0130(11) 0.0020(11) 0.0012(11)
C11 0.0251(13) 0.0277(13) 0.0311(13) 0.0133(11) 0.0004(11) 0.0031(11)
C12 0.0280(14) 0.0271(13) 0.0332(13) 0.0128(11) 0.0021(11) 0.0032(11)
C13 0.0441(17) 0.0286(13) 0.0374(14) 0.0179(12) 0.0035(13) 0.0025(13)
C14 0.0438(17) 0.0353(15) 0.0373(15) 0.0191(13) -0.0045(13) 0.0088(13)
C15 0.0325(15) 0.0394(16) 0.0414(16) 0.0177(14) -0.0042(12) 0.0024(13)
C16 0.0308(15) 0.0368(15) 0.0390(15) 0.0202(13) 0.0014(12) 0.0037(12)
C17 0.0344(15) 0.0299(14) 0.0361(14) 0.0129(12) 0.0101(12) 0.0006(12)
C18 0.0352(15) 0.0341(15) 0.0426(16) 0.0135(13) 0.0072(13) -0.0020(13)

loop_
_atom_type_symbol
_atom_type_description
_atom_type_scat_dispersion_real
_atom_type_scat_dispersion_imag
_atom_type_scat_source
C C 0.0033 0.0016 'International Tables Vol C Tables 4.2.6.8 and 6.1.1.4'
H H 0.0000 0.0000 'International Tables Vol C Tables 4.2.6.8 and 6.1.1.4'
Mg Mg 0.0486 0.0363 'International Tables Vol C Tables 4.2.6.8 and 6.1.1.4'
N N 0.0061 0.0033 'International Tables Vol C Tables 4.2.6.8 and 6.1.1.4'
O O 0.0106 0.0060 'International Tables Vol C Tables 4.2.6.8 and 6.1.1.4'

loop_
_geom_angle_atom_site_label_1
_geom_angle_atom_site_label_2
_geom_angle_atom_site_label_3
_geom_angle
_geom_angle_site_symmetry_1
_geom_angle_site_symmetry_3
O2 Mg1 O2 180.0 2_566 .
O2 Mg1 O11 89.49(7) 2_566 .
O2 Mg1 O11 90.51(7) . .
O2 Mg1 O11 90.51(7) 2_566 2_566
O2 Mg1 O11 89.49(7) . 2_566
O11 Mg1 O11 180.0 . 2_566
O2 Mg1 O3 90.36(8) 2_566 .
O2 Mg1 O3 89.64(8) . .
O11 Mg1 O3 91.76(7) . .
O11 Mg1 O3 88.24(7) 2_566 .
O2 Mg1 O3 89.64(8) 2_566 2_566
O2 Mg1 O3 90.36(8) . 2_566
O11 Mg1 O3 88.24(7) . 2_566
O11 Mg1 O3 91.76(7) 2_566 2_566
O3 Mg1 O3 180.000(1) . 2_566
Mg1 O2 H9 109.7(19) . .
Mg1 O2 H10 124(2) . .
H9 O2 H10 106(3) . .
Mg1 O3 H11 113(2) . .
Mg1 O3 H12 99.0(18) . .
H11 O3 H12 108(3) . .
C1 O11 Mg1 129.83(15) . .
C17 N1 C12 128.4(2) . .
C17 N1 H1 116.3(19) . .
C12 N1 H1 114.2(18) . .
O12 C1 O11 123.1(2) . .
O12 C1 C11 118.3(2) . .
O11 C1 C11 118.6(2) . .
C16 C11 C12 118.4(2) . .
C16 C11 C1 117.8(2) . .
C12 C11 C1 123.7(2) . .
C13 C12 N1 121.7(2) . .
C13 C12 C11 119.2(2) . .
N1 C12 C11 119.1(2) . .
C14 C13 C12 120.5(2) . .
C14 C13 H2 119.7 . .
C12 C13 H2 119.7 . .
C15 C14 C13 121.0(2) . .
C15 C14 H3 119.5 . .
C13 C14 H3 119.5 . .
C14 C15 C16 118.8(3) . .
C14 C15 H4 120.6 . .
C16 C15 H4 120.6 . .
C15 C16 C11 122.1(2) . .
C15 C16 H5 119.0 . .
C11 C16 H5 119.0 . .
O1 C17 N1 122.9(3) . .
O1 C17 C18 121.0(2) . .
N1 C17 C18 116.1(2) . .
C17 C18 H6 109.5 . .
C17 C18 H7 109.5 . .
H6 C18 H7 109.5 . .
C17 C18 H8 109.5 . .
H6 C18 H8 109.5 . .
H7 C18 H8 109.5 . .

loop_
_geom_bond_atom_site_label_1
_geom_bond_atom_site_label_2
_geom_bond_distance
_geom_bond_site_symmetry_2
Mg1 O2 2.071(2) 2_566
Mg1 O2 2.071(2) .
Mg1 O11 2.0732(16) .
Mg1 O11 2.0732(15) 2_566
Mg1 O3 2.0986(18) .
Mg1 O3 2.0987(18) 2_566
O1 C17 1.243(3) .
O2 H9 0.86(3) .
O2 H10 0.88(3) .
O3 H11 0.85(3) .
O3 H12 0.94(3) .
O11 C1 1.270(3) .
O12 C1 1.255(3) .
N1 C17 1.347(3) .
N1 C12 1.414(3) .
N1 H1 0.88(3) .
C1 C11 1.513(3) .
C11 C16 1.389(3) .
C11 C12 1.416(3) .
C12 C13 1.396(4) .
C13 C14 1.380(4) .
C13 H2 0.9500 .
C14 C15 1.380(4) .
C14 H3 0.9500 .
C15 C16 1.385(4) .
C15 H4 0.9500 .
C16 H5 0.9500 .
C17 C18 1.503(4) .
C18 H6 0.9800 .
C18 H7 0.9800 .
C18 H8 0.9800 .

loop_
_geom_torsion_atom_site_label_1
_geom_torsion_atom_site_label_2
_geom_torsion_atom_site_label_3
_geom_torsion_atom_site_label_4
_geom_torsion
_geom_torsion_site_symmetry_1
O2 Mg1 O11 C1 -105.9(2) 2_566
O2 Mg1 O11 C1 74.1(2) .
O3 Mg1 O11 C1 -15.5(2) .
O3 Mg1 O11 C1 164.5(2) 2_566
Mg1 O11 C1 O12 -0.7(4) .
Mg1 O11 C1 C11 177.98(16) .
O12 C1 C11 C16 4.5(4) .
O11 C1 C11 C16 -174.2(2) .
O12 C1 C11 C12 -179.0(2) .
O11 C1 C11 C12 2.3(4) .
C17 N1 C12 C13 -24.0(4) .
C17 N1 C12 C11 158.7(3) .
C16 C11 C12 C13 1.1(4) .
C1 C11 C12 C13 -175.3(2) .
C16 C11 C12 N1 178.4(2) .
C1 C11 C12 N1 2.0(4) .
N1 C12 C13 C14 -178.9(3) .
C11 C12 C13 C14 -1.7(4) .
C12 C13 C14 C15 1.4(4) .
C13 C14 C15 C16 -0.4(4) .
C14 C15 C16 C11 -0.1(4) .
C12 C11 C16 C15 -0.2(4) .
C1 C11 C16 C15 176.5(2) .
C12 N1 C17 O1 1.4(4) .
C12 N1 C17 C18 -178.1(2) .
